data_4328152
loop_
_publ_author_name
'Hirosato Yamazaki'
'Satoshi Igarashi'
'Toshi Nagata'
'Masayuki Yagi'

_publ_contact_author_address
;Department of Materials Science and Technology,
 Faculty of Engineering, Niigata University
 8050 Ikarashi Nino-cho 
 Niigata 950-2181
 Japan
;
_publ_contact_author_email yagi@eng.niigata-u.ac.jp
_publ_contact_author_fax 81-25-262-6790
_publ_contact_author_name 'Prof. YAGI Masayuki'
_publ_contact_author_phone 81-25-262-6790
_publ_section_title
;
 Substituent Effects on Core Structures and Heterogeneous Catalytic
 Activities of MnIII(\m-O)2MnIV Dimers with 2,2':6',2"-Terpyridine
 Derivative Ligands for Water Oxidation
;
_journal_name_full 'Inorganic Chemistry'
_journal_page_first 1530
_journal_page_last 1539
_journal_paper_doi 10.1021/ic201797h
_journal_volume 51
_journal_year 2012
_chemical_formula_moiety '(C32 H30 Mn2 N6 O4 S2 3+),(N O3 1-)3, 6(H2 O)'
_chemical_formula_sum 'C32 H42 Mn2 N9 O19 S2'
_chemical_formula_weight 1030.73
_chemical_name_common '[Mn2O2(MeStpy)2(H2O)2](NO3) - 6(H2O)'
_space_group_IT_number 2
_symmetry_cell_setting triclinic
_symmetry_Int_Tables_number 2
_symmetry_space_group_name_Hall '-P 1'
_symmetry_space_group_name_H-M 'P -1'
_atom_sites_solution_hydrogens geom
_atom_sites_solution_primary heavy
_atom_sites_solution_secondary difmap
_cell_angle_alpha 64.322(5)
_cell_angle_beta 83.790(6)
_cell_angle_gamma 80.843(2)
_cell_formula_units_Z 1
_cell_length_a 9.9219(8)
_cell_length_b 10.668(1)
_cell_length_c 11.1863(8)
_cell_measurement_reflns_used 205
_cell_measurement_temperature 296.2
_cell_measurement_theta_max 27.5
_cell_measurement_theta_min 2.1
_cell_volume 1052.48(16)
_computing_cell_refinement 'RAPID-AUTO Ver. 1.60'
_computing_data_collection 'RAPID-AUTO Ver. 1.60'
_computing_data_reduction 'teXsan Ver. 2.0'
_computing_publication_material 'teXsan Ver. 2.0'
_computing_structure_refinement 'teXsan Ver. 2.0'
_computing_structure_solution 'DIRDIF94 (PATTY)'
_diffrn_ambient_temperature 296.2
_diffrn_detector_area_resol_mean 10.00
_diffrn_measured_fraction_theta_full 0.8999
_diffrn_measured_fraction_theta_max 0.8999
_diffrn_measurement_device_type 'Rigaku RAXIS-IV Imaging Plate'
_diffrn_measurement_method \w
_diffrn_radiation_monochromator graphite
_diffrn_radiation_type 'Mo K\a'
_diffrn_radiation_wavelength 0.7107
_diffrn_reflns_av_R_equivalents 0.045
_diffrn_reflns_limit_h_max 12
_diffrn_reflns_limit_h_min -12
_diffrn_reflns_limit_k_max 13
_diffrn_reflns_limit_k_min -13
_diffrn_reflns_limit_l_max 14
_diffrn_reflns_limit_l_min -14
_diffrn_reflns_number 7316
_diffrn_reflns_theta_full 27.48
_diffrn_reflns_theta_max 27.48
_exptl_absorpt_coefficient_mu 0.787
_exptl_absorpt_correction_T_max 0.958
_exptl_absorpt_correction_T_min 0.921
_exptl_absorpt_correction_type integration
_exptl_absorpt_process_details '(Higashi, 1999)'
_exptl_crystal_colour 'intense green'
_exptl_crystal_density_diffrn 1.626
_exptl_crystal_description prism
_exptl_crystal_F_000 531.00
_exptl_crystal_size_max 0.240
_exptl_crystal_size_mid 0.100
_exptl_crystal_size_min 0.100
_refine_diff_density_max 0.63
_refine_diff_density_min -0.40
_refine_ls_extinction_method none
_refine_ls_goodness_of_fit_ref 1.215
_refine_ls_hydrogen_treatment noref
_refine_ls_number_parameters 316
_refine_ls_number_reflns 4335
_refine_ls_R_factor_gt 0.0552
_refine_ls_shift/su_max 0.0010
_refine_ls_structure_factor_coef Fsqd
_refine_ls_weighting_details 'w = 1/[\s^2^(Fo^2^) + (0.07800(Max(Fo^2^,0) + 2Fc^2^)/3)^2^]'
_refine_ls_weighting_scheme calc
_refine_ls_wR_factor_ref 0.1448
_reflns_number_gt 3513
_reflns_number_total 4335
_reflns_threshold_expression F^2^>2.0\s(F^2^)
_cod_data_source_file ic201797h_si_002_4.cif
_cod_data_source_block '[Mn2O2(MeStpy)2(H2O)2](NO3)-6(H2O)'
_cod_original_cell_volume 1052.5(2)
_cod_original_sg_symbol_H-M 'P -1 '
_cod_original_formula_sum 'C32 H42 Mn2 N9 O19 S2 '
_cod_database_code 4328152

loop_
_symmetry_equiv_pos_as_xyz
x,y,z
-x,-y,-z

loop_
_atom_site_label
_atom_site_type_symbol
_atom_site_fract_x
_atom_site_fract_y
_atom_site_fract_z
_atom_site_U_iso_or_equiv
_atom_site_adp_type
_atom_site_occupancy
_atom_site_symmetry_multiplicity
_atom_site_calc_flag
_atom_site_refinement_flags
Mn Mn 0.41387(4) 0.59133(4) 0.40474(4) 0.0266(1) Uani 1.00 1 d .
S S 0.37104(9) 0.6618(1) -0.19847(8) 0.0484(3) Uani 1.00 1 d .
O(1) O 0.4495(2) 0.5520(2) 0.5728(2) 0.0339(5) Uani 1.00 1 d .
O(2) O 0.2607(2) 0.7462(2) 0.3990(2) 0.0414(6) Uani 1.00 1 d .
O(3) O -0.0295(4) 0.6972(5) 0.1176(4) 0.095(2) Uani 1.00 1 d .
O(4) O -0.0850(6) 0.6924(6) -0.0578(5) 0.116(2) Uani 1.00 1 d .
O(5) O 0.0297(5) 0.8516(5) -0.0721(6) 0.118(2) Uani 1.00 1 d .
O(6) O 0.326(1) 0.929(1) 0.4856(9) 0.062(2) Uani 0.50 2 d P
O(7) O 0.4202(9) 1.1273(10) 0.3815(10) 0.107(4) Uani 0.50 2 d P
O(8) O 0.314(3) 1.108(3) 0.235(2) 0.125(6) Uani 0.50 2 d P
O(9) O 0.1244(4) 0.8731(3) 0.1788(3) 0.077(1) Uani 1.00 1 d .
O(10) O 0.0601(6) 0.9372(6) -0.3626(6) 0.135(2) Uani 1.00 1 d .
O(11) O 0.284(2) 0.946(2) 0.494(2) 0.175(8) Uani 0.50 2 d P
O(12) O 0.296(3) 1.071(3) 0.273(2) 0.130(8) Uani 0.50 2 d P
N(1) N 0.3878(2) 0.6214(2) 0.2167(2) 0.0270(5) Uani 1.00 1 d .
N(2) N 0.5342(3) 0.7551(3) 0.2859(3) 0.0375(7) Uani 1.00 1 d .
N(3) N 0.2514(2) 0.4737(2) 0.4261(2) 0.0312(6) Uani 1.00 1 d .
N(4) N -0.0281(4) 0.7456(4) -0.0033(5) 0.068(1) Uani 1.00 1 d .
N(5) N 0.3490(8) 1.0512(7) 0.3757(8) 0.059(2) Uani 0.50 2 d P
C(1) C 0.4672(3) 0.7033(3) 0.1155(3) 0.0288(6) Uani 1.00 1 d .
C(2) C 0.4636(3) 0.7136(3) -0.0108(3) 0.0340(7) Uani 1.00 1 d .
C(3) C 0.3715(3) 0.6411(3) -0.0360(3) 0.0332(7) Uani 1.00 1 d .
C(4) C 0.2911(3) 0.5555(3) 0.0696(3) 0.0332(7) Uani 1.00 1 d .
C(5) C 0.3026(3) 0.5479(3) 0.1950(3) 0.0275(6) Uani 1.00 1 d .
C(6) C 0.5504(3) 0.7805(3) 0.1565(3) 0.0318(7) Uani 1.00 1 d .
C(7) C 0.6346(4) 0.8770(4) 0.0686(4) 0.0480(9) Uani 1.00 1 d .
C(8) C 0.6986(4) 0.9508(4) 0.1189(5) 0.064(1) Uani 1.00 1 d .
C(9) C 0.6765(4) 0.9296(4) 0.2478(6) 0.066(1) Uani 1.00 1 d .
C(10) C 0.5951(4) 0.8305(4) 0.3296(4) 0.054(1) Uani 1.00 1 d .
C(11) C 0.2240(3) 0.4630(3) 0.3159(3) 0.0300(7) Uani 1.00 1 d .
C(12) C 0.1276(3) 0.3812(4) 0.3179(3) 0.0417(9) Uani 1.00 1 d .
C(13) C 0.0577(4) 0.3101(4) 0.4368(4) 0.0491(10) Uani 1.00 1 d .
C(14) C 0.0834(4) 0.3243(4) 0.5477(3) 0.0483(9) Uani 1.00 1 d .
C(15) C 0.1810(4) 0.4069(3) 0.5398(3) 0.0406(8) Uani 1.00 1 d .
C(16) C 0.2329(4) 0.5724(5) -0.1974(4) 0.059(1) Uani 1.00 1 d .
H(1) H 0.5239 0.7667 -0.0799 0.0411 Uiso 1.00 1 calc .
H(2) H 0.2301 0.5028 0.0565 0.0399 Uiso 1.00 1 calc .
H(3) H 0.6493 0.8908 -0.0233 0.0574 Uiso 1.00 1 calc .
H(4) H 0.7574 1.0174 0.0638 0.0871 Uiso 1.00 1 calc .
H(5) H 0.7189 0.9823 0.2813 0.0709 Uiso 1.00 1 calc .
H(6) H 0.5795 0.8142 0.4223 0.0677 Uiso 1.00 1 calc .
H(7) H 0.1122 0.3710 0.2396 0.0507 Uiso 1.00 1 calc .
H(8) H -0.0091 0.2517 0.4427 0.0608 Uiso 1.00 1 calc .
H(9) H 0.0347 0.2774 0.6298 0.0587 Uiso 1.00 1 calc .
H(10) H 0.1973 0.4172 0.6174 0.0491 Uiso 1.00 1 calc .
H(11) H 0.1490 0.6141 -0.1713 0.0698 Uiso 1.00 1 calc .
H(12) H 0.2244 0.5771 -0.2831 0.0698 Uiso 1.00 1 calc .
H(13) H 0.2481 0.4761 -0.1354 0.0698 Uiso 1.00 1 calc .
H(14) H 0.2853 0.7793 0.4417 0.0565 Uiso 1.00 1 calc .
H(15) H 0.2060 0.7948 0.3112 0.0565 Uiso 1.00 1 calc .
H(16) H 0.0963 0.8460 0.1374 0.0565 Uiso 1.00 1 calc .
H(17) H 0.0672 0.9571 0.1363 0.0565 Uiso 1.00 1 calc .

loop_
_atom_site_aniso_label
_atom_site_aniso_U_11
_atom_site_aniso_U_22
_atom_site_aniso_U_33
_atom_site_aniso_U_12
_atom_site_aniso_U_13
_atom_site_aniso_U_23
Mn 0.0283(2) 0.0311(2) 0.0224(2) -0.0100(2) 0.0005(1) -0.0116(2)
S 0.0515(5) 0.0717(6) 0.0252(4) -0.0059(4) -0.0056(3) -0.0232(4)
O(1) 0.039(1) 0.036(1) 0.029(1) -0.0064(8) 0.0033(8) -0.0165(8)
O(2) 0.038(1) 0.041(1) 0.047(1) -0.0049(9) -0.0017(9) -0.0200(10)
O(3) 0.087(3) 0.122(3) 0.082(3) -0.006(2) -0.018(2) -0.047(2)
O(4) 0.140(4) 0.135(4) 0.109(3) -0.053(3) -0.003(3) -0.074(3)
O(5) 0.098(3) 0.077(3) 0.166(5) -0.020(2) 0.001(3) -0.038(3)
O(6) 0.100(6) 0.050(4) 0.042(4) 0.004(4) -0.008(3) -0.027(3)
O(7) 0.108(7) 0.103(6) 0.143(8) -0.028(5) -0.020(6) -0.074(6)
O(8) 0.12(1) 0.15(2) 0.084(8) -0.04(1) 0.047(7) -0.038(8)
O(9) 0.098(3) 0.062(2) 0.062(2) 0.001(2) -0.034(2) -0.016(1)
O(10) 0.132(4) 0.112(4) 0.168(5) -0.016(3) -0.059(4) -0.054(4)
O(11) 0.27(3) 0.13(1) 0.15(1) 0.01(1) 0.04(1) -0.11(1)
O(12) 0.14(2) 0.14(1) 0.14(2) -0.06(1) -0.02(1) -0.07(2)
N(1) 0.030(1) 0.030(1) 0.023(1) -0.0079(9) -0.0020(8) -0.0108(8)
N(2) 0.034(1) 0.045(1) 0.043(1) -0.010(1) -0.002(1) -0.026(1)
N(3) 0.036(1) 0.034(1) 0.025(1) -0.0128(10) -0.0008(9) -0.0114(9)
N(4) 0.055(2) 0.068(2) 0.087(3) 0.006(2) -0.016(2) -0.040(2)
N(5) 0.070(5) 0.049(4) 0.062(5) -0.009(3) -0.002(3) -0.028(3)
C(1) 0.031(1) 0.029(1) 0.024(1) -0.007(1) -0.0023(9) -0.0087(10)
C(2) 0.035(1) 0.040(1) 0.024(1) -0.006(1) 0.002(1) -0.011(1)
C(3) 0.037(2) 0.040(1) 0.022(1) 0.000(1) -0.008(1) -0.013(1)
C(4) 0.035(1) 0.040(1) 0.030(1) -0.006(1) -0.006(1) -0.018(1)
C(5) 0.030(1) 0.030(1) 0.025(1) -0.0063(10) -0.0057(9) -0.012(1)
C(6) 0.031(1) 0.030(1) 0.032(1) -0.006(1) -0.002(1) -0.010(1)
C(7) 0.041(2) 0.041(2) 0.053(2) -0.013(1) -0.002(1) -0.009(1)
C(8) 0.044(2) 0.036(2) 0.105(4) -0.016(2) -0.012(2) -0.019(2)
C(9) 0.052(2) 0.053(2) 0.112(4) -0.010(2) -0.023(2) -0.047(2)
C(10) 0.043(2) 0.067(2) 0.076(3) -0.006(2) -0.011(2) -0.052(2)
C(11) 0.031(1) 0.032(1) 0.028(1) -0.010(1) -0.0039(10) -0.013(1)
C(12) 0.042(2) 0.048(2) 0.041(2) -0.021(1) -0.005(1) -0.019(1)
C(13) 0.042(2) 0.051(2) 0.052(2) -0.023(2) -0.002(1) -0.014(2)
C(14) 0.046(2) 0.049(2) 0.041(2) -0.017(2) 0.007(1) -0.009(1)
C(15) 0.047(2) 0.042(2) 0.030(2) -0.014(1) 0.006(1) -0.013(1)
C(16) 0.049(2) 0.099(3) 0.045(2) -0.003(2) -0.008(2) -0.046(2)

loop_
_atom_type_symbol
_atom_type_description
_atom_type_scat_dispersion_real
_atom_type_scat_dispersion_imag
_atom_type_scat_source
Mn Mn 0.337 0.728
;International Tables for Crystallography
(1992, Vol. C, Tables 4.2.6.8 and 6.1.1.1)
;
S S 0.125 0.123
;International Tables for Crystallography
(1992, Vol. C, Tables 4.2.6.8 and 6.1.1.1)
;
O O 0.011 0.006
;International Tables for Crystallography
(1992, Vol. C, Tables 4.2.6.8 and 6.1.1.1)
;
N N 0.006 0.003
;International Tables for Crystallography
(1992, Vol. C, Tables 4.2.6.8 and 6.1.1.1)
;
C C 0.003 0.002
;International Tables for Crystallography
(1992, Vol. C, Tables 4.2.6.8 and 6.1.1.1)
;
H H 0.000 0.000
;International Tables for Crystallography
(1992, Vol. C, Table 6.1.1.2)
;

loop_
_geom_angle_atom_site_label_1
_geom_angle_atom_site_label_2
_geom_angle_atom_site_label_3
_geom_angle
_geom_angle_site_symmetry_1
_geom_angle_site_symmetry_3
_geom_angle_publ_flag
O(1) Mn O(1) 82.83(9) . 2_666 yes
O(1) Mn O(2) 91.72(9) . . yes
O(1) Mn N(1) 174.76(10) . . yes
O(1) Mn N(2) 104.08(9) . . yes
O(1) Mn N(3) 104.19(9) . . yes
O(1) Mn O(2) 174.44(9) 2_666 . yes
O(1) Mn N(1) 91.93(9) 2_666 . yes
O(1) Mn N(2) 95.79(10) 2_666 . yes
O(1) Mn N(3) 95.74(10) 2_666 . yes
O(2) Mn N(1) 93.52(9) . . yes
O(2) Mn N(2) 86.61(10) . . yes
O(2) Mn N(3) 84.47(9) . . yes
N(1) Mn N(2) 76.27(9) . . yes
N(1) Mn N(3) 76.34(9) . . yes
N(2) Mn N(3) 150.55(9) . . yes
C(3) S C(16) 104.0(2) . . yes
Mn O(1) Mn 97.17(9) . 2_666 yes
Mn O(2) H(14) 104.9 . . no
Mn O(2) H(15) 115.4 . . no
H(14) O(2) H(15) 129.6 . . no
H(16) O(9) H(17) 87.6 . . no
Mn N(1) C(1) 119.7(2) . . yes
Mn N(1) C(5) 119.6(2) . . yes
C(1) N(1) C(5) 120.2(2) . . yes
Mn N(2) C(6) 115.2(2) . . yes
Mn N(2) C(10) 125.8(3) . . yes
C(6) N(2) C(10) 118.9(3) . . yes
Mn N(3) C(11) 115.6(2) . . yes
Mn N(3) C(15) 125.2(2) . . yes
C(11) N(3) C(15) 119.2(2) . . yes
O(3) N(4) O(4) 120.5(5) . . yes
O(3) N(4) O(5) 120.0(5) . . yes
O(4) N(4) O(5) 119.5(5) . . yes
O(6) N(5) O(7) 120.4(9) . . yes
O(6) N(5) O(8) 132(1) . . yes
O(7) N(5) O(8) 106(1) . . yes
N(1) C(1) C(2) 121.5(3) . . yes
N(1) C(1) C(6) 112.8(2) . . yes
C(2) C(1) C(6) 125.7(3) . . yes
C(1) C(2) C(3) 118.9(3) . . yes
C(1) C(2) H(1) 120.9 . . no
C(3) C(2) H(1) 120.2 . . no
S C(3) C(2) 116.2(2) . . yes
S C(3) C(4) 124.8(2) . . yes
C(2) C(3) C(4) 119.0(2) . . yes
C(3) C(4) C(5) 118.7(2) . . yes
C(3) C(4) H(2) 121.2 . . no
C(5) C(4) H(2) 120.1 . . no
N(1) C(5) C(4) 121.6(2) . . yes
N(1) C(5) C(11) 113.5(2) . . yes
C(4) C(5) C(11) 124.9(2) . . yes
N(2) C(6) C(1) 114.7(2) . . yes
N(2) C(6) C(7) 121.8(3) . . yes
C(1) C(6) C(7) 123.4(3) . . yes
C(6) C(7) C(8) 117.3(4) . . yes
C(6) C(7) H(3) 121.1 . . no
C(8) C(7) H(3) 121.6 . . no
C(7) C(8) C(9) 120.5(4) . . yes
C(7) C(8) H(4) 121.0 . . no
C(9) C(8) H(4) 118.4 . . no
C(8) C(9) C(10) 119.1(3) . . yes
C(8) C(9) H(5) 120.2 . . no
C(10) C(9) H(5) 120.7 . . no
N(2) C(10) C(9) 122.2(4) . . yes
N(2) C(10) H(6) 118.3 . . no
C(9) C(10) H(6) 119.5 . . no
N(3) C(11) C(5) 114.2(2) . . yes
N(3) C(11) C(12) 121.7(3) . . yes
C(5) C(11) C(12) 124.1(2) . . yes
C(11) C(12) C(13) 118.5(3) . . yes
C(11) C(12) H(7) 120.8 . . no
C(13) C(12) H(7) 120.7 . . no
C(12) C(13) C(14) 119.5(3) . . yes
C(12) C(13) H(8) 121.2 . . no
C(14) C(13) H(8) 119.3 . . no
C(13) C(14) C(15) 119.3(3) . . yes
C(13) C(14) H(9) 120.4 . . no
C(15) C(14) H(9) 120.3 . . no
N(3) C(15) C(14) 121.7(3) . . yes
N(3) C(15) H(10) 119.5 . . no
C(14) C(15) H(10) 118.8 . . no
S C(16) H(11) 110.1 . . no
S C(16) H(12) 110.6 . . no
S C(16) H(13) 110.1 . . no
H(11) C(16) H(12) 108.8 . . no
H(11) C(16) H(13) 108.3 . . no
H(12) C(16) H(13) 108.9 . . no

loop_
_geom_bond_atom_site_label_1
_geom_bond_atom_site_label_2
_geom_bond_distance
_geom_bond_site_symmetry_2
_geom_bond_publ_flag
Mn O(1) 1.803(2) . yes
Mn O(1) 1.822(2) 2_666 yes
Mn O(2) 2.043(2) . yes
Mn N(1) 2.025(2) . yes
Mn N(2) 2.133(3) . yes
Mn N(3) 2.129(2) . yes
S C(3) 1.733(3) . yes
S C(16) 1.786(4) . yes
O(2) H(14) 0.782 . no
O(2) H(15) 1.055 . no
O(3) N(4) 1.220(5) . yes
O(4) N(4) 1.220(5) . yes
O(5) N(4) 1.248(6) . yes
O(6) N(5) 1.38(1) . yes
O(7) N(5) 1.18(1) . yes
O(8) N(5) 1.48(2) . yes
O(9) H(16) 0.739 . no
O(9) H(17) 0.938 . no
N(1) C(1) 1.354(3) . yes
N(1) C(5) 1.344(3) . yes
N(2) C(6) 1.348(4) . yes
N(2) C(10) 1.347(4) . yes
N(3) C(11) 1.346(3) . yes
N(3) C(15) 1.340(4) . yes
C(1) C(2) 1.373(4) . yes
C(1) C(6) 1.482(4) . yes
C(2) C(3) 1.409(4) . yes
C(2) H(1) 0.951 . no
C(3) C(4) 1.399(4) . yes
C(4) C(5) 1.387(4) . yes
C(4) H(2) 0.950 . no
C(5) C(11) 1.480(4) . yes
C(6) C(7) 1.393(4) . yes
C(7) C(8) 1.400(6) . yes
C(7) H(3) 0.971 . no
C(8) C(9) 1.358(7) . yes
C(8) H(4) 0.949 . no
C(9) C(10) 1.371(6) . yes
C(9) H(5) 0.963 . no
C(10) H(6) 0.973 . no
C(11) C(12) 1.386(4) . yes
C(12) C(13) 1.385(5) . yes
C(12) H(7) 0.958 . no
C(13) C(14) 1.367(5) . yes
C(13) H(8) 0.958 . no
C(14) C(15) 1.381(5) . yes
C(14) H(9) 0.953 . no
C(15) H(10) 0.954 . no
C(16) H(11) 0.958 . no
C(16) H(12) 0.950 . no
C(16) H(13) 0.957 . no

loop_
_geom_contact_atom_site_label_1
_geom_contact_atom_site_label_2
_geom_contact_distance
_geom_contact_site_symmetry_2
_geom_contact_publ_flag
Mn Mn 2.7183(8) 2_666 yes
